data_8105381
loop_
_publ_author_name
'Shi, Xiao-Ming'
'Xiao, Li-Na'
'Peng, Peng'

_publ_section_title
;
 Crystal structure of 2-methyl-1H-perimidine, C12H10N2
;
_journal_issue 5
_journal_name_full 'Zeitschrift f\"ur Kristallographie - New Crystal Structures'
_journal_page_first 1069
_journal_page_last 1071
_journal_paper_doi 10.1515/ncrs-2020-0175
_journal_volume 235
_journal_year 2020
_chemical_formula_moiety 'C12 H10 N2'
_chemical_formula_sum 'C12 H10 N2'
_chemical_formula_weight 182.22
_space_group_crystal_system triclinic
_space_group_IT_number 2
_space_group_name_Hall '-P 1'
_space_group_name_H-M_alt 'P -1'
_atom_sites_solution_hydrogens mixed
_atom_sites_solution_primary dual
_cell_angle_alpha 102.375(3)
_cell_angle_beta 109.641(3)
_cell_angle_gamma 99.834(2)
_cell_formula_units_Z 4
_cell_length_a 9.0431(18)
_cell_length_b 9.9770(19)
_cell_length_c 11.623(2)
_cell_measurement_reflns_used 2904
_cell_measurement_temperature 128.15
_cell_measurement_theta_max 27.5
_cell_measurement_theta_min 3.2
_cell_volume 930.5(3)
_computing_molecular_graphics 'Olex2 (Dolomanov et al., 2009)'
_computing_publication_material 'Olex2 (Dolomanov et al., 2009)'
_computing_structure_refinement 'ShelXL (Sheldrick, 2015)'
_computing_structure_solution 'ShelXT (Sheldrick, 2015)'
_diffrn_ambient_temperature 128.15
_diffrn_measured_fraction_theta_full 0.977
_diffrn_measured_fraction_theta_max 0.964
_diffrn_measurement_device_type 'Rigaku XtaLAB P200'
_diffrn_radiation_type MoK\a
_diffrn_radiation_wavelength 0.71073
_diffrn_reflns_av_R_equivalents 0.0252
_diffrn_reflns_av_unetI/netI 0.0212
_diffrn_reflns_Laue_measured_fraction_full 0.977
_diffrn_reflns_Laue_measured_fraction_max 0.964
_diffrn_reflns_limit_h_max 11
_diffrn_reflns_limit_h_min -11
_diffrn_reflns_limit_k_max 12
_diffrn_reflns_limit_k_min -12
_diffrn_reflns_limit_l_max 15
_diffrn_reflns_limit_l_min -15
_diffrn_reflns_number 11583
_diffrn_reflns_point_group_measured_fraction_full 0.977
_diffrn_reflns_point_group_measured_fraction_max 0.964
_diffrn_reflns_theta_full 25.242
_diffrn_reflns_theta_max 27.546
_diffrn_reflns_theta_min 3.245
_exptl_absorpt_coefficient_mu 0.079
_exptl_absorpt_correction_T_max 0.9906
_exptl_absorpt_correction_T_min 0.9844
_exptl_absorpt_correction_type multi-scan
_exptl_absorpt_process_details 'REQAB (Rigaku, 1998)'
_exptl_crystal_colour brown
_exptl_crystal_colour_primary brown
_exptl_crystal_density_diffrn 1.301
_exptl_crystal_description prism
_exptl_crystal_F_000 384
_exptl_crystal_size_max 0.2
_exptl_crystal_size_mid 0.18
_exptl_crystal_size_min 0.12
_refine_diff_density_max 0.291
_refine_diff_density_min -0.194
_refine_diff_density_rms 0.040
_refine_ls_extinction_coef .
_refine_ls_extinction_method none
_refine_ls_goodness_of_fit_ref 1.059
_refine_ls_hydrogen_treatment mixed
_refine_ls_matrix_type full
_refine_ls_number_parameters 263
_refine_ls_number_reflns 4129
_refine_ls_number_restraints 0
_refine_ls_restrained_S_all 1.059
_refine_ls_R_factor_all 0.0437
_refine_ls_R_factor_gt 0.0395
_refine_ls_shift/su_max 0.001
_refine_ls_shift/su_mean 0.000
_refine_ls_structure_factor_coef Fsqd
_refine_ls_weighting_details 'w=1/[\s^2^(Fo^2^)+(0.0536P)^2^+0.3063P] where P=(Fo^2^+2Fc^2^)/3'
_refine_ls_weighting_scheme calc
_refine_ls_wR_factor_gt 0.1076
_refine_ls_wR_factor_ref 0.1105
_reflns_Friedel_coverage 0.000
_reflns_Friedel_fraction_full .
_reflns_Friedel_fraction_max .
_reflns_number_gt 3655
_reflns_number_total 4129
_reflns_threshold_expression 'I > 2\s(I)'
_cod_data_source_file suppl_ncrs-2020-0175_suppl.cif
_cod_data_source_block 1
_cod_database_code 8105381
_shelx_space_group_comment
;
The symmetry employed for this shelxl refinement is uniquely defined
by the following loop, which should always be used as a source of
symmetry information in preference to the above space-group names.
They are only intended as comments.
;
_shelx_estimated_absorpt_t_max 0.991
_shelx_estimated_absorpt_t_min 0.984
_olex2_refinement_description
;
1. Fixed Uiso
 At 1.2 times of:
  All C(H) groups
 At 1.5 times of:
  All C(H,H,H) groups
2.a Aromatic/amide H refined with riding coordinates:
 C2(H2A), C3(H3), C4(H4), C6(H6), C7(H7), C8(H8), C14(H14), C15(H15), C16(H16),
  C18(H18), C19(H19), C20(H20)
2.b Idealised Me refined as rotating group:
 C12(H12A,H12B,H12C), C24(H24A,H24B,H24C)
;
_olex2_submission_special_instructions 'No special instructions were received'

loop_
_space_group_symop_operation_xyz
'x, y, z'
'-x, -y, -z'

loop_
_atom_site_label
_atom_site_type_symbol
_atom_site_fract_x
_atom_site_fract_y
_atom_site_fract_z
_atom_site_U_iso_or_equiv
_atom_site_adp_type
_atom_site_occupancy
_atom_site_site_symmetry_order
_atom_site_calc_flag
_atom_site_refinement_flags_posn
_atom_site_refinement_flags_adp
_atom_site_refinement_flags_occupancy
_atom_site_disorder_assembly
_atom_site_disorder_group
N1 N 0.47567(11) 0.79112(9) 0.41471(8) 0.01860(19) Uani 1 1 d . . . . .
N2 N 0.19452(11) 0.74922(9) 0.36651(9) 0.01859(19) Uani 1 1 d . . . . .
H2 H 0.105(2) 0.6926(17) 0.3691(15) 0.034(4) Uiso 1 1 d . . . . .
C1 C 0.46889(13) 0.90076(11) 0.35596(9) 0.0178(2) Uani 1 1 d . . . . .
C2 C 0.60712(13) 0.97563(12) 0.34877(10) 0.0222(2) Uani 1 1 d . . . . .
H2A H 0.708129 0.954224 0.384625 0.027 Uiso 1 1 calc R . . . .
C3 C 0.59822(14) 1.08382(12) 0.28818(11) 0.0258(2) Uani 1 1 d . . . . .
H3 H 0.693966 1.134447 0.283438 0.031 Uiso 1 1 calc R . . . .
C4 C 0.45440(15) 1.11772(12) 0.23586(11) 0.0252(2) Uani 1 1 d . . . . .
H4 H 0.452071 1.191731 0.196228 0.030 Uiso 1 1 calc R . . . .
C5 C 0.30924(14) 1.04322(11) 0.24047(10) 0.0210(2) Uani 1 1 d . . . . .
C6 C 0.15502(15) 1.06923(12) 0.18508(11) 0.0254(2) Uani 1 1 d . . . . .
H6 H 0.146099 1.141607 0.143652 0.030 Uiso 1 1 calc R . . . .
C7 C 0.01917(15) 0.99095(13) 0.19086(11) 0.0260(2) Uani 1 1 d . . . . .
H7 H -0.082871 1.009787 0.152929 0.031 Uiso 1 1 calc R . . . .
C8 C 0.02735(13) 0.88293(12) 0.25189(11) 0.0224(2) Uani 1 1 d . . . . .
H8 H -0.067824 0.829972 0.255730 0.027 Uiso 1 1 calc R . . . .
C9 C 0.17581(13) 0.85537(11) 0.30597(10) 0.0179(2) Uani 1 1 d . . . . .
C10 C 0.31836(12) 0.93411(10) 0.30143(9) 0.0173(2) Uani 1 1 d . . . . .
C11 C 0.34102(13) 0.72292(11) 0.41697(10) 0.0183(2) Uani 1 1 d . . . . .
C12 C 0.34184(14) 0.60271(12) 0.47545(11) 0.0242(2) Uani 1 1 d . . . . .
H12A H 0.326148 0.514357 0.411061 0.036 Uiso 1 1 calc GR . . . .
H12B H 0.253531 0.592306 0.506503 0.036 Uiso 1 1 calc GR . . . .
H12C H 0.446388 0.622931 0.546989 0.036 Uiso 1 1 calc GR . . . .
N3 N 0.09574(11) 0.43295(10) 0.65427(9) 0.0208(2) Uani 1 1 d . . . . .
N4 N 0.34695(11) 0.38962(10) 0.66561(9) 0.0192(2) Uani 1 1 d . . . . .
H4A H 0.3992(19) 0.3351(17) 0.6310(15) 0.034(4) Uiso 1 1 d . . . . .
C13 C 0.17641(13) 0.54173(11) 0.77109(10) 0.0194(2) Uani 1 1 d . . . . .
C14 C 0.08926(14) 0.61650(13) 0.82518(12) 0.0260(2) Uani 1 1 d . . . . .
H14 H -0.025748 0.594951 0.783640 0.031 Uiso 1 1 calc R . . . .
C15 C 0.17132(15) 0.72493(13) 0.94221(12) 0.0290(3) Uani 1 1 d . . . . .
H15 H 0.110424 0.776124 0.978543 0.035 Uiso 1 1 calc R . . . .
C16 C 0.33691(15) 0.75807(12) 1.00467(11) 0.0260(2) Uani 1 1 d . . . . .
H16 H 0.389252 0.832299 1.082967 0.031 Uiso 1 1 calc R . . . .
C17 C 0.43077(13) 0.68264(11) 0.95356(10) 0.0206(2) Uani 1 1 d . . . . .
C18 C 0.60210(14) 0.70862(12) 1.01469(10) 0.0240(2) Uani 1 1 d . . . . .
H18 H 0.659672 0.780872 1.093826 0.029 Uiso 1 1 calc R . . . .
C19 C 0.68507(14) 0.63030(13) 0.96045(11) 0.0246(2) Uani 1 1 d . . . . .
H19 H 0.799601 0.648881 1.003043 0.029 Uiso 1 1 calc R . . . .
C20 C 0.60407(13) 0.52274(12) 0.84277(11) 0.0219(2) Uani 1 1 d . . . . .
H20 H 0.663328 0.469668 0.806145 0.026 Uiso 1 1 calc R . . . .
C21 C 0.43777(13) 0.49559(11) 0.78156(10) 0.0178(2) Uani 1 1 d . . . . .
C22 C 0.34844(13) 0.57442(11) 0.83522(10) 0.0176(2) Uani 1 1 d . . . . .
C23 C 0.18353(13) 0.36408(11) 0.60892(10) 0.0191(2) Uani 1 1 d . . . . .
C24 C 0.10078(14) 0.24749(13) 0.48458(11) 0.0271(3) Uani 1 1 d . . . . .
H24A H 0.030598 0.168855 0.495444 0.041 Uiso 1 1 calc GR . . . .
H24B H 0.183048 0.213269 0.458115 0.041 Uiso 1 1 calc GR . . . .
H24C H 0.034692 0.284287 0.419083 0.041 Uiso 1 1 calc GR . . . .

loop_
_atom_site_aniso_label
_atom_site_aniso_U_11
_atom_site_aniso_U_22
_atom_site_aniso_U_33
_atom_site_aniso_U_23
_atom_site_aniso_U_13
_atom_site_aniso_U_12
N1 0.0176(4) 0.0186(4) 0.0200(4) 0.0049(3) 0.0078(3) 0.0056(3)
N2 0.0154(4) 0.0185(4) 0.0229(4) 0.0075(3) 0.0082(4) 0.0038(3)
C1 0.0189(5) 0.0171(5) 0.0158(5) 0.0017(4) 0.0072(4) 0.0038(4)
C2 0.0188(5) 0.0232(5) 0.0221(5) 0.0034(4) 0.0082(4) 0.0029(4)
C3 0.0245(6) 0.0247(6) 0.0258(5) 0.0048(4) 0.0125(5) -0.0019(4)
C4 0.0318(6) 0.0205(5) 0.0230(5) 0.0079(4) 0.0115(5) 0.0022(5)
C5 0.0253(6) 0.0186(5) 0.0173(5) 0.0039(4) 0.0077(4) 0.0043(4)
C6 0.0314(6) 0.0238(5) 0.0224(5) 0.0106(4) 0.0082(5) 0.0106(5)
C7 0.0237(6) 0.0284(6) 0.0238(5) 0.0085(4) 0.0041(4) 0.0109(5)
C8 0.0179(5) 0.0242(5) 0.0233(5) 0.0063(4) 0.0062(4) 0.0052(4)
C9 0.0190(5) 0.0171(5) 0.0162(5) 0.0031(4) 0.0062(4) 0.0045(4)
C10 0.0189(5) 0.0162(5) 0.0147(4) 0.0017(4) 0.0062(4) 0.0037(4)
C11 0.0191(5) 0.0172(5) 0.0187(5) 0.0037(4) 0.0080(4) 0.0058(4)
C12 0.0239(6) 0.0224(5) 0.0307(6) 0.0123(4) 0.0116(5) 0.0089(4)
N3 0.0168(4) 0.0210(4) 0.0226(5) 0.0041(4) 0.0078(4) 0.0027(3)
N4 0.0173(4) 0.0189(4) 0.0219(4) 0.0039(4) 0.0092(4) 0.0053(3)
C13 0.0182(5) 0.0191(5) 0.0214(5) 0.0063(4) 0.0088(4) 0.0037(4)
C14 0.0206(5) 0.0284(6) 0.0288(6) 0.0052(5) 0.0104(5) 0.0083(4)
C15 0.0311(6) 0.0298(6) 0.0294(6) 0.0040(5) 0.0164(5) 0.0127(5)
C16 0.0307(6) 0.0244(5) 0.0205(5) 0.0016(4) 0.0105(5) 0.0064(5)
C17 0.0231(5) 0.0203(5) 0.0184(5) 0.0069(4) 0.0083(4) 0.0036(4)
C18 0.0238(6) 0.0254(5) 0.0175(5) 0.0054(4) 0.0042(4) 0.0018(4)
C19 0.0179(5) 0.0295(6) 0.0233(5) 0.0106(5) 0.0039(4) 0.0033(4)
C20 0.0193(5) 0.0244(5) 0.0242(5) 0.0092(4) 0.0091(4) 0.0071(4)
C21 0.0188(5) 0.0168(5) 0.0189(5) 0.0073(4) 0.0080(4) 0.0034(4)
C22 0.0187(5) 0.0172(5) 0.0189(5) 0.0073(4) 0.0088(4) 0.0039(4)
C23 0.0182(5) 0.0179(5) 0.0208(5) 0.0061(4) 0.0080(4) 0.0024(4)
C24 0.0229(6) 0.0271(6) 0.0242(6) -0.0007(4) 0.0075(5) 0.0029(5)

loop_
_atom_type_symbol
_atom_type_description
_atom_type_scat_dispersion_real
_atom_type_scat_dispersion_imag
_atom_type_scat_source
C C 0.0033 0.0016 'International Tables Vol C Tables 4.2.6.8 and 6.1.1.4'
H H 0.0000 0.0000 'International Tables Vol C Tables 4.2.6.8 and 6.1.1.4'
N N 0.0061 0.0033 'International Tables Vol C Tables 4.2.6.8 and 6.1.1.4'

loop_
_geom_angle_atom_site_label_1
_geom_angle_atom_site_label_2
_geom_angle_atom_site_label_3
_geom_angle
_geom_angle_site_symmetry_1
_geom_angle_site_symmetry_3
C11 N1 C1 117.72(9) . .
C9 N2 H2 119.7(10) . .
C11 N2 H2 118.7(10) . .
C11 N2 C9 121.56(9) . .
N1 C1 C10 120.23(9) . .
C2 C1 N1 120.49(10) . .
C2 C1 C10 119.28(10) . .
C1 C2 H2A 120.0 . .
C1 C2 C3 119.92(10) . .
C3 C2 H2A 120.0 . .
C2 C3 H3 119.3 . .
C4 C3 C2 121.49(10) . .
C4 C3 H3 119.3 . .
C3 C4 H4 119.7 . .
C3 C4 C5 120.54(10) . .
C5 C4 H4 119.7 . .
C4 C5 C6 123.78(10) . .
C4 C5 C10 117.90(10) . .
C10 C5 C6 118.30(10) . .
C5 C6 H6 119.7 . .
C7 C6 C5 120.59(10) . .
C7 C6 H6 119.7 . .
C6 C7 H7 119.3 . .
C6 C7 C8 121.46(10) . .
C8 C7 H7 119.3 . .
C7 C8 H8 120.5 . .
C9 C8 C7 118.97(10) . .
C9 C8 H8 120.5 . .
N2 C9 C10 116.27(9) . .
C8 C9 N2 122.77(10) . .
C8 C9 C10 120.96(10) . .
C5 C10 C1 120.87(10) . .
C9 C10 C1 119.41(9) . .
C9 C10 C5 119.71(10) . .
N1 C11 N2 124.80(10) . .
N1 C11 C12 119.48(10) . .
N2 C11 C12 115.69(9) . .
C11 C12 H12A 109.5 . .
C11 C12 H12B 109.5 . .
C11 C12 H12C 109.5 . .
H12A C12 H12B 109.5 . .
H12A C12 H12C 109.5 . .
H12B C12 H12C 109.5 . .
C23 N3 C13 117.78(9) . .
C21 N4 H4A 118.2(10) . .
C23 N4 H4A 120.0(10) . .
C23 N4 C21 121.72(9) . .
N3 C13 C22 120.27(9) . .
C14 C13 N3 120.38(10) . .
C14 C13 C22 119.35(10) . .
C13 C14 H14 120.1 . .
C13 C14 C15 119.85(11) . .
C15 C14 H14 120.1 . .
C14 C15 H15 119.3 . .
C16 C15 C14 121.45(11) . .
C16 C15 H15 119.3 . .
C15 C16 H16 119.7 . .
C15 C16 C17 120.57(10) . .
C17 C16 H16 119.7 . .
C16 C17 C18 123.64(10) . .
C16 C17 C22 118.00(10) . .
C22 C17 C18 118.37(10) . .
C17 C18 H18 119.7 . .
C19 C18 C17 120.54(10) . .
C19 C18 H18 119.7 . .
C18 C19 H19 119.3 . .
C18 C19 C20 121.40(10) . .
C20 C19 H19 119.3 . .
C19 C20 H20 120.4 . .
C21 C20 C19 119.14(10) . .
C21 C20 H20 120.4 . .
N4 C21 C22 116.03(9) . .
C20 C21 N4 123.12(10) . .
C20 C21 C22 120.84(10) . .
C17 C22 C13 120.78(10) . .
C21 C22 C13 119.50(10) . .
C21 C22 C17 119.71(10) . .
N3 C23 N4 124.71(10) . .
N3 C23 C24 118.94(10) . .
N4 C23 C24 116.36(9) . .
C23 C24 H24A 109.5 . .
C23 C24 H24B 109.5 . .
C23 C24 H24C 109.5 . .
H24A C24 H24B 109.5 . .
H24A C24 H24C 109.5 . .
H24B C24 H24C 109.5 . .

loop_
_geom_bond_atom_site_label_1
_geom_bond_atom_site_label_2
_geom_bond_distance
_geom_bond_site_symmetry_2
N1 C1 1.4077(13) .
N1 C11 1.3009(14) .
N2 H2 0.918(16) .
N2 C9 1.3950(13) .
N2 C11 1.3530(14) .
C1 C2 1.3805(15) .
C1 C10 1.4249(15) .
C2 H2A 0.9500 .
C2 C3 1.4089(16) .
C3 H3 0.9500 .
C3 C4 1.3720(17) .
C4 H4 0.9500 .
C4 C5 1.4175(16) .
C5 C6 1.4207(16) .
C5 C10 1.4198(14) .
C6 H6 0.9500 .
C6 C7 1.3690(17) .
C7 H7 0.9500 .
C7 C8 1.4106(16) .
C8 H8 0.9500 .
C8 C9 1.3806(15) .
C9 C10 1.4140(15) .
C11 C12 1.4998(14) .
C12 H12A 0.9800 .
C12 H12B 0.9800 .
C12 H12C 0.9800 .
N3 C13 1.4091(14) .
N3 C23 1.3010(14) .
N4 H4A 0.896(16) .
N4 C21 1.3990(14) .
N4 C23 1.3519(14) .
C13 C14 1.3805(15) .
C13 C22 1.4231(15) .
C14 H14 0.9500 .
C14 C15 1.4098(17) .
C15 H15 0.9500 .
C15 C16 1.3696(18) .
C16 H16 0.9500 .
C16 C17 1.4161(16) .
C17 C18 1.4199(16) .
C17 C22 1.4186(15) .
C18 H18 0.9500 .
C18 C19 1.3704(17) .
C19 H19 0.9500 .
C19 C20 1.4099(16) .
C20 H20 0.9500 .
C20 C21 1.3784(15) .
C21 C22 1.4162(14) .
C23 C24 1.5023(15) .
C24 H24A 0.9800 .
C24 H24B 0.9800 .
C24 H24C 0.9800 .

loop_
_geom_torsion_atom_site_label_1
_geom_torsion_atom_site_label_2
_geom_torsion_atom_site_label_3
_geom_torsion_atom_site_label_4
_geom_torsion
_geom_torsion_site_symmetry_1
_geom_torsion_site_symmetry_2
_geom_torsion_site_symmetry_3
_geom_torsion_site_symmetry_4
N1 C1 C2 C3 179.14(9) . . . .
N1 C1 C10 C5 -179.21(9) . . . .
N1 C1 C10 C9 -0.51(14) . . . .
N2 C9 C10 C1 0.73(14) . . . .
N2 C9 C10 C5 179.46(9) . . . .
C1 N1 C11 N2 0.27(15) . . . .
C1 N1 C11 C12 178.35(9) . . . .
C1 C2 C3 C4 0.25(17) . . . .
C2 C1 C10 C5 -0.19(15) . . . .
C2 C1 C10 C9 178.51(9) . . . .
C2 C3 C4 C5 -0.55(17) . . . .
C3 C4 C5 C6 -178.00(11) . . . .
C3 C4 C5 C10 0.47(16) . . . .
C4 C5 C6 C7 178.59(11) . . . .
C4 C5 C10 C1 -0.10(15) . . . .
C4 C5 C10 C9 -178.80(9) . . . .
C5 C6 C7 C8 0.24(18) . . . .
C6 C5 C10 C1 178.45(9) . . . .
C6 C5 C10 C9 -0.25(15) . . . .
C6 C7 C8 C9 -0.49(17) . . . .
C7 C8 C9 N2 -179.06(10) . . . .
C7 C8 C9 C10 0.36(16) . . . .
C8 C9 C10 C1 -178.72(9) . . . .
C8 C9 C10 C5 0.00(15) . . . .
C9 N2 C11 N1 -0.01(16) . . . .
C9 N2 C11 C12 -178.15(9) . . . .
C10 C1 C2 C3 0.12(15) . . . .
C10 C5 C6 C7 0.13(16) . . . .
C11 N1 C1 C2 -179.01(9) . . . .
C11 N1 C1 C10 -0.01(14) . . . .
C11 N2 C9 C8 178.94(10) . . . .
C11 N2 C9 C10 -0.50(14) . . . .
N3 C13 C14 C15 179.88(10) . . . .
N3 C13 C22 C17 -179.31(9) . . . .
N3 C13 C22 C21 -0.79(15) . . . .
N4 C21 C22 C13 0.62(14) . . . .
N4 C21 C22 C17 179.16(9) . . . .
C13 N3 C23 N4 -0.23(16) . . . .
C13 N3 C23 C24 179.96(9) . . . .
C13 C14 C15 C16 -0.28(19) . . . .
C14 C13 C22 C17 -0.05(16) . . . .
C14 C13 C22 C21 178.47(10) . . . .
C14 C15 C16 C17 -0.66(19) . . . .
C15 C16 C17 C18 -178.26(11) . . . .
C15 C16 C17 C22 1.20(17) . . . .
C16 C17 C18 C19 179.20(11) . . . .
C16 C17 C22 C13 -0.86(15) . . . .
C16 C17 C22 C21 -179.37(9) . . . .
C17 C18 C19 C20 0.37(17) . . . .
C18 C17 C22 C13 178.63(9) . . . .
C18 C17 C22 C21 0.12(15) . . . .
C18 C19 C20 C21 -0.33(17) . . . .
C19 C20 C21 N4 -179.00(9) . . . .
C19 C20 C21 C22 0.18(16) . . . .
C20 C21 C22 C13 -178.62(9) . . . .
C20 C21 C22 C17 -0.08(15) . . . .
C21 N4 C23 N3 0.08(16) . . . .
C21 N4 C23 C24 179.91(9) . . . .
C22 C13 C14 C15 0.62(17) . . . .
C22 C17 C18 C19 -0.26(16) . . . .
C23 N3 C13 C14 -178.68(10) . . . .
C23 N3 C13 C22 0.57(15) . . . .
C23 N4 C21 C20 178.94(10) . . . .
C23 N4 C21 C22 -0.28(14) . . . .
